data_7719191
loop_
_publ_author_name
'Liu, Jia-Wei'
'Wang, Xue-Cheng'
'Wen, Li-Jing'
'Chen, Hao-Yu'
'Ren, Jin-Xia'
'Li, Jie'
'Liu, Chang'
'Li, Yong-Hua'
'Chen, Bo'
'Wang, Shi'
'Zhang, Kenneth Yin'

_publ_section_title
;
 Strategic fluorine atom positioning in carbazolyl oxadiazole derivatives:
 constructing asymmetric Ir(III) complexes for enhanced
 electroluminescence performance.
;
_journal_issue 35
_journal_name_full 'Dalton transactions (Cambridge, England : 2003)'
_journal_page_first 13184
_journal_page_last 13191
_journal_paper_doi 10.1039/d5dt01237f
_journal_volume 54
_journal_year 2025
_chemical_formula_moiety 'C58 H50 F2 Ir N7 O4'
_chemical_formula_sum 'C58 H50 F2 Ir N7 O4'
_chemical_formula_weight 1139.25
_space_group_crystal_system triclinic
_space_group_IT_number 2
_space_group_name_Hall '-P 1'
_space_group_name_H-M_alt 'P -1'
_atom_sites_solution_hydrogens geom
_audit_creation_date 2024-07-22
_audit_creation_method
;
Olex2 1.5
(compiled 2024.02.16 svn.r378c4104 for OlexSys, GUI svn.r6928)
;
_audit_update_record
;
2024-11-26 deposited with the CCDC.	2025-07-30 downloaded from the CCDC.
;
_cell_angle_alpha 99.797(7)
_cell_angle_beta 95.993(7)
_cell_angle_gamma 117.288(5)
_cell_formula_units_Z 2
_cell_length_a 13.554(4)
_cell_length_b 14.306(5)
_cell_length_c 19.189(6)
_cell_measurement_reflns_used 9877
_cell_measurement_temperature 100(2)
_cell_measurement_theta_max 25.6543
_cell_measurement_theta_min 2.4352
_cell_volume 3187.0(18)
_computing_molecular_graphics 'Olex2 1.5 (Dolomanov et al., 2009)'
_computing_publication_material 'Olex2 1.5 (Dolomanov et al., 2009)'
_computing_structure_refinement 'SHELXL 2013/2 (Sheldrick, 2015)'
_computing_structure_solution 'SHELXS-97 (Sheldrick, 1990)'
_diffrn_ambient_temperature 99.99
_diffrn_measured_fraction_theta_full 0.958
_diffrn_measured_fraction_theta_max 0.987
_diffrn_measurement_device_type 'CCD area detector'
_diffrn_measurement_method 'phi and omega scans'
_diffrn_radiation_monochromator graphite
_diffrn_radiation_type MoK\a
_diffrn_radiation_wavelength 0.71073
_diffrn_reflns_av_R_equivalents 0.0514
_diffrn_reflns_av_unetI/netI 0.1019
_diffrn_reflns_Laue_measured_fraction_full 0.958
_diffrn_reflns_Laue_measured_fraction_max 0.987
_diffrn_reflns_limit_h_max 16
_diffrn_reflns_limit_h_min -15
_diffrn_reflns_limit_k_max 9
_diffrn_reflns_limit_k_min -17
_diffrn_reflns_limit_l_max 22
_diffrn_reflns_limit_l_min -21
_diffrn_reflns_number 16296
_diffrn_reflns_point_group_measured_fraction_full 0.958
_diffrn_reflns_point_group_measured_fraction_max 0.987
_diffrn_reflns_theta_full 25.242
_diffrn_reflns_theta_max 24.999
_diffrn_reflns_theta_min 1.653
_diffrn_source_current 30.0
_diffrn_source_power 1.5
_diffrn_source_voltage 50.0
_exptl_absorpt_coefficient_mu 2.144
_exptl_absorpt_correction_type none
_exptl_crystal_density_diffrn 1.187
_exptl_crystal_density_method 'not measured'
_exptl_crystal_description block
_exptl_crystal_F_000 1148
_exptl_crystal_size_max 0.11
_exptl_crystal_size_mid 0.1
_exptl_crystal_size_min 0.09
_refine_diff_density_max 1.252
_refine_diff_density_min -2.127
_refine_diff_density_rms 0.140
_refine_ls_extinction_coef 0.0031(4)
_refine_ls_extinction_expression Fc^*^=kFc[1+0.001xFc^2^\l^3^/sin(2\q)]^-1/4^
_refine_ls_extinction_method SHELXL
_refine_ls_goodness_of_fit_ref 1.070
_refine_ls_hydrogen_treatment constr
_refine_ls_matrix_type full
_refine_ls_number_parameters 652
_refine_ls_number_reflns 11060
_refine_ls_number_restraints 18
_refine_ls_restrained_S_all 1.074
_refine_ls_R_factor_all 0.1028
_refine_ls_R_factor_gt 0.0663
_refine_ls_shift/su_max 0.001
_refine_ls_shift/su_mean 0.000
_refine_ls_structure_factor_coef Fsqd
_refine_ls_weighting_details
;
 w=1/[\s^2^(Fo^2^)+(0.0993P)^2^]
 where P=(Fo^2^+2Fc^2^)/3
;
_refine_ls_weighting_scheme calc
_refine_ls_wR_factor_gt 0.1746
_refine_ls_wR_factor_ref 0.1957
_reflns_Friedel_coverage 0.000
_reflns_number_gt 7000
_reflns_number_total 11060
_reflns_threshold_expression 'I > 2\s(I)'
_cod_data_source_file d5dt01237f2.cif
_cod_data_source_block 1_CCDC1
_cod_depositor_comments 'Adding full bibliography for 7719190--7719192.cif.'
_cod_database_code 7719191
_shelxl_version_number 2013-2
_shelx_space_group_comment
;
The symmetry employed for this shelxl refinement is uniquely defined
by the following loop, which should always be used as a source of
symmetry information in preference to the above space-group names.
They are only intended as comments.
;
_shelx_estimated_absorpt_t_max 0.830
_shelx_estimated_absorpt_t_min 0.798
_olex2_refinement_description
;
1. Uiso/Uaniso restraints and constraints
Uanis(O3) \\sim Ueq, Uanis(N7) \\sim Ueq, Uanis(C1) \\sim Ueq: with sigma of
0.01 and sigma for terminal atoms of 0.02
2.a Secondary CH2 refined with riding coordinates:
 C21(H21A,H21B), C22(H22A,H22B), C23(H23A,H23B), C24(H24A,H24B), C25(H25A,
 H25B), C47(H47A,H47B), C48(H48A,H48B), C49(H49A,H49B), C50(H50A,H50B),
 C51(H51A,H51B)
2.b Aromatic/amide H refined with riding coordinates:
 C2(H2), C4(H4), C5(H5), C10(H10), C11(H11), C14(H14), C15(H15), C16(H16),
 C17(H17), C20(H20), C28(H28), C30(H30), C31(H31), C36(H36), C37(H37), C40(H40),
  C41(H41), C42(H42), C43(H43), C46(H46), C53(H53), C54(H54), C55(H55), C56(H56)
2.c Idealised Me refined as rotating group:
 C26(H26A,H26B,H26C), C52(H52A,H52B,H52C)
;
_smtbx_masks_void_probe_radius 1.2
_smtbx_masks_void_truncation_radius 1.2
_olex2_submission_special_instructions 'No special instructions were received'

loop_
_space_group_symop_operation_xyz
'x, y, z'
'-x, -y, -z'

loop_
_atom_site_label
_atom_site_type_symbol
_atom_site_fract_x
_atom_site_fract_y
_atom_site_fract_z
_atom_site_U_iso_or_equiv
_atom_site_adp_type
_atom_site_occupancy
_atom_site_site_symmetry_order
_atom_site_calc_flag
_atom_site_refinement_flags_posn
_atom_site_refinement_flags_adp
_atom_site_refinement_flags_occupancy
_atom_site_disorder_assembly
_atom_site_disorder_group
Ir1 Ir 0.76496(3) 0.30698(3) 0.16320(3) 0.05034(19) Uani 1 1 d . . . . .
F1 F 1.0919(7) 0.6165(8) 0.3942(4) 0.114(3) Uani 1 1 d . . . . .
F2 F 0.9434(6) 0.5956(5) -0.0022(4) 0.075(2) Uani 1 1 d . . . . .
O1 O 1.0236(5) 0.2654(5) 0.0996(3) 0.0376(15) Uani 1 1 d . . . . .
O2 O 0.6500(5) 0.5087(5) 0.2520(3) 0.0389(15) Uani 1 1 d . . . . .
O3 O 0.6995(6) 0.1607(5) 0.1994(4) 0.0522(18) Uani 1 1 d . U . . .
O4 O 0.5438(8) -0.0074(7) 0.1809(6) 0.096(3) Uani 1 1 d . . . . .
N1 N 0.8589(6) 0.2585(6) 0.1071(4) 0.0358(18) Uani 1 1 d . . . . .
N2 N 0.8400(6) 0.1830(6) 0.0440(4) 0.0400(19) Uani 1 1 d . . . . .
N3 N 0.8409(7) -0.0825(7) -0.1912(4) 0.046(2) Uani 1 1 d . . . . .
N4 N 0.6905(6) 0.3746(6) 0.2239(4) 0.0393(19) Uani 1 1 d . . . . .
N5 N 0.6250(6) 0.3528(7) 0.2770(4) 0.044(2) Uani 1 1 d . . . . .
N6 N 0.3534(7) 0.3178(7) 0.4686(4) 0.047(2) Uani 1 1 d . . . . .
N7 N 0.6074(6) 0.2052(6) 0.0893(4) 0.0428(19) Uani 1 1 d . U . . .
C1 C 0.9167(8) 0.3960(8) 0.2305(5) 0.044(2) Uani 1 1 d . U . . .
C2 C 0.9503(9) 0.4733(11) 0.2948(5) 0.062(3) Uani 1 1 d . . . . .
H2 H 0.8929 0.4819 0.3149 0.074 Uiso 1 1 calc R U . . .
C3 C 1.0619(12) 0.5392(13) 0.3321(7) 0.082(4) Uani 1 1 d . . . . .
C4 C 1.1506(11) 0.5262(12) 0.3080(7) 0.079(4) Uani 1 1 d . . . . .
H4 H 1.2266 0.5689 0.3348 0.095 Uiso 1 1 calc R U . . .
C5 C 1.1233(9) 0.4472(9) 0.2427(6) 0.055(3) Uani 1 1 d . . . . .
H5 H 1.1807 0.4365 0.2242 0.067 Uiso 1 1 calc R U . . .
C6 C 1.0112(9) 0.3865(9) 0.2068(5) 0.047(3) Uani 1 1 d . . . . .
C7 C 0.9683(8) 0.3053(8) 0.1397(6) 0.045(2) Uani 1 1 d . . . . .
C8 C 0.9384(7) 0.1888(6) 0.0399(5) 0.0296(19) Uani 1 1 d . . . . .
C9 C 0.9687(7) 0.1291(7) -0.0151(5) 0.034(2) Uani 1 1 d . . . . .
C10 C 1.0786(7) 0.1401(7) -0.0084(5) 0.036(2) Uani 1 1 d . . . . .
H10 H 1.1346 0.1875 0.0337 0.043 Uiso 1 1 calc R U . . .
C11 C 1.1066(7) 0.0845(6) -0.0609(5) 0.032(2) Uani 1 1 d . . . . .
H11 H 1.1816 0.0947 -0.0558 0.038 Uiso 1 1 calc R U . . .
C12 C 1.0236(8) 0.0128(7) -0.1220(5) 0.038(2) Uani 1 1 d . . . . .
C13 C 1.0220(8) -0.0608(7) -0.1844(5) 0.038(2) Uani 1 1 d . . . . .
C14 C 1.1054(9) -0.0841(8) -0.2090(5) 0.046(2) Uani 1 1 d . . . . .
H14 H 1.1814 -0.0464 -0.1822 0.056 Uiso 1 1 calc R U . . .
C15 C 1.0750(9) -0.1618(9) -0.2720(6) 0.055(3) Uani 1 1 d . . . . .
H15 H 1.1311 -0.1770 -0.2882 0.066 Uiso 1 1 calc R U . . .
C16 C 0.9615(12) -0.2206(10) -0.3139(6) 0.067(4) Uani 1 1 d . . . . .
H16 H 0.9444 -0.2731 -0.3574 0.081 Uiso 1 1 calc R U . . .
C17 C 0.8721(10) -0.2017(9) -0.2916(6) 0.061(3) Uani 1 1 d . . . . .
H17 H 0.7959 -0.2401 -0.3181 0.074 Uiso 1 1 calc R U . . .
C18 C 0.9099(9) -0.1186(8) -0.2249(6) 0.049(3) Uani 1 1 d . . . . .
C19 C 0.9127(7) -0.0007(7) -0.1270(5) 0.037(2) Uani 1 1 d . . . . .
C20 C 0.8823(8) 0.0569(7) -0.0758(5) 0.039(2) Uani 1 1 d . . . . .
H20 H 0.8079 0.0481 -0.0814 0.046 Uiso 1 1 calc R U . . .
C21 C 0.7155(8) -0.1326(9) -0.2070(6) 0.053(3) Uani 1 1 d . . . . .
H21A H 0.6856 -0.1760 -0.2578 0.063 Uiso 1 1 calc R U . . .
H21B H 0.6945 -0.0744 -0.2019 0.063 Uiso 1 1 calc R U . . .
C22 C 0.6600(8) -0.2052(9) -0.1578(6) 0.054(3) Uani 1 1 d . . . . .
H22A H 0.5776 -0.2301 -0.1681 0.065 Uiso 1 1 calc R U . . .
H22B H 0.6912 -0.1620 -0.1070 0.065 Uiso 1 1 calc R U . . .
C23 C 0.6777(8) -0.3065(8) -0.1660(6) 0.052(3) Uani 1 1 d . . . . .
H23A H 0.6470 -0.3498 -0.2168 0.062 Uiso 1 1 calc R U . . .
H23B H 0.7601 -0.2819 -0.1551 0.062 Uiso 1 1 calc R U . . .
C24 C 0.6205(9) -0.3790(9) -0.1163(6) 0.054(3) Uani 1 1 d . . . . .
H24A H 0.6492 -0.3347 -0.0658 0.064 Uiso 1 1 calc R U . . .
H24B H 0.5378 -0.4052 -0.1284 0.064 Uiso 1 1 calc R U . . .
C25 C 0.6394(10) -0.4758(9) -0.1211(6) 0.061(3) Uani 1 1 d . . . . .
H25A H 0.7219 -0.4500 -0.1088 0.074 Uiso 1 1 calc R U . . .
H25B H 0.6104 -0.5206 -0.1715 0.074 Uiso 1 1 calc R U . . .
C26 C 0.5807(11) -0.5465(10) -0.0705(7) 0.079(4) Uani 1 1 d . . . . .
H26A H 0.5005 -0.5950 -0.0933 0.119 Uiso 1 1 calc R U . . .
H26B H 0.5868 -0.4999 -0.0247 0.119 Uiso 1 1 calc R U . . .
H26C H 0.6174 -0.5896 -0.0614 0.119 Uiso 1 1 calc R U . . .
C27 C 0.8088(7) 0.4442(7) 0.1255(5) 0.037(2) Uani 1 1 d . . . . .
C28 C 0.8670(7) 0.4722(7) 0.0712(5) 0.043(2) Uani 1 1 d . . . . .
H28 H 0.8950 0.4280 0.0479 0.051 Uiso 1 1 calc R U . . .
C29 C 0.8840(9) 0.5662(8) 0.0511(6) 0.053(3) Uani 1 1 d . . . . .
C30 C 0.8445(9) 0.6335(8) 0.0819(6) 0.057(3) Uani 1 1 d . . . . .
H30 H 0.8567 0.6964 0.0657 0.069 Uiso 1 1 calc R U . . .
C31 C 0.7865(8) 0.6065(8) 0.1370(5) 0.047(3) Uani 1 1 d . . . . .
H31 H 0.7604 0.6521 0.1609 0.056 Uiso 1 1 calc R U . . .
C32 C 0.7674(7) 0.5114(8) 0.1567(6) 0.045(2) Uani 1 1 d . . . . .
C33 C 0.7034(7) 0.4686(7) 0.2113(5) 0.040(2) Uani 1 1 d . . . . .
C34 C 0.6017(7) 0.4297(7) 0.2912(5) 0.034(2) Uani 1 1 d . . . . .
C35 C 0.5333(7) 0.4478(8) 0.3404(5) 0.038(2) Uani 1 1 d . . . . .
C36 C 0.5034(8) 0.5298(9) 0.3399(6) 0.050(3) Uani 1 1 d . . . . .
H36 H 0.5349 0.5801 0.3113 0.059 Uiso 1 1 calc R U . . .
C37 C 0.4273(7) 0.5373(8) 0.3814(5) 0.041(2) Uani 1 1 d . . . . .
H37 H 0.4099 0.5947 0.3824 0.049 Uiso 1 1 calc R U . . .
C38 C 0.3766(8) 0.4618(8) 0.4212(5) 0.040(2) Uani 1 1 d . . . . .
C39 C 0.2952(8) 0.4453(8) 0.4680(5) 0.046(2) Uani 1 1 d . . . . .
C40 C 0.2346(8) 0.4985(10) 0.4882(6) 0.057(3) Uani 1 1 d . . . . .
H40 H 0.2430 0.5588 0.4700 0.068 Uiso 1 1 calc R U . . .
C41 C 0.1640(12) 0.4634(12) 0.5341(6) 0.078(4) Uani 1 1 d . . . . .
H41 H 0.1218 0.4988 0.5474 0.094 Uiso 1 1 calc R U . . .
C42 C 0.1521(11) 0.3748(13) 0.5623(7) 0.088(5) Uani 1 1 d . . . . .
H42 H 0.1022 0.3519 0.5946 0.106 Uiso 1 1 calc R U . . .
C43 C 0.2136(10) 0.3187(12) 0.5434(6) 0.074(4) Uani 1 1 d . . . . .
H43 H 0.2065 0.2592 0.5623 0.089 Uiso 1 1 calc R U . . .
C44 C 0.2850(8) 0.3571(9) 0.4953(5) 0.051(3) Uani 1 1 d . . . . .
C45 C 0.4107(8) 0.3809(8) 0.4236(5) 0.041(2) Uani 1 1 d . . . . .
C46 C 0.4872(7) 0.3720(7) 0.3819(5) 0.038(2) Uani 1 1 d . . . . .
H46 H 0.5070 0.3164 0.3820 0.045 Uiso 1 1 calc R U . . .
C47 C 0.3750(8) 0.2337(9) 0.4897(6) 0.053(3) Uani 1 1 d . . . . .
H47A H 0.3556 0.2258 0.5375 0.064 Uiso 1 1 calc R U . . .
H47B H 0.4568 0.2567 0.4945 0.064 Uiso 1 1 calc R U . . .
C48 C 0.3048(9) 0.1226(9) 0.4338(6) 0.060(3) Uani 1 1 d . . . . .
H48A H 0.3204 0.1329 0.3856 0.073 Uiso 1 1 calc R U . . .
H48B H 0.3316 0.0726 0.4463 0.073 Uiso 1 1 calc R U . . .
C49 C 0.1811(9) 0.0703(9) 0.4284(6) 0.063(3) Uani 1 1 d . . . . .
H49A H 0.1553 0.1228 0.4204 0.076 Uiso 1 1 calc R U . . .
H49B H 0.1650 0.0537 0.4753 0.076 Uiso 1 1 calc R U . . .
C50 C 0.1117(11) -0.0334(10) 0.3690(7) 0.080(4) Uani 1 1 d . . . . .
H50A H 0.1318 -0.0176 0.3226 0.096 Uiso 1 1 calc R U . . .
H50B H 0.1347 -0.0872 0.3787 0.096 Uiso 1 1 calc R U . . .
C51 C -0.0137(13) -0.0844(12) 0.3597(9) 0.111(6) Uani 1 1 d . . . . .
H51A H -0.0385 -0.0317 0.3502 0.133 Uiso 1 1 calc R U . . .
H51B H -0.0359 -0.1039 0.4050 0.133 Uiso 1 1 calc R U . . .
C52 C -0.0753(17) -0.1901(14) 0.2949(9) 0.155(9) Uani 1 1 d . . . . .
H52A H -0.0572 -0.1702 0.2496 0.233 Uiso 1 1 calc R U . . .
H52B H -0.1576 -0.2240 0.2913 0.233 Uiso 1 1 calc R U . . .
H52C H -0.0492 -0.2414 0.3036 0.233 Uiso 1 1 calc R U . . .
C53 C 0.5640(8) 0.2265(8) 0.0313(6) 0.047(3) Uani 1 1 d . . . . .
H53 H 0.6079 0.2937 0.0198 0.056 Uiso 1 1 calc R U . . .
C54 C 0.4593(8) 0.1551(8) -0.0118(7) 0.057(3) Uani 1 1 d . . . . .
H54 H 0.4327 0.1729 -0.0526 0.068 Uiso 1 1 calc R U . . .
C55 C 0.3891(8) 0.0527(9) 0.0048(7) 0.063(3) Uani 1 1 d . . . . .
H55 H 0.3155 0.0032 -0.0238 0.075 Uiso 1 1 calc R U . . .
C56 C 0.4331(8) 0.0298(8) 0.0634(8) 0.069(4) Uani 1 1 d . . . . .
H56 H 0.3903 -0.0369 0.0758 0.083 Uiso 1 1 calc R U . . .
C57 C 0.5413(8) 0.1054(8) 0.1047(7) 0.058(3) Uani 1 1 d . . . . .
C58 C 0.6008(11) 0.0855(10) 0.1688(8) 0.071(4) Uani 1 1 d . . . . .

loop_
_atom_site_aniso_label
_atom_site_aniso_U_11
_atom_site_aniso_U_22
_atom_site_aniso_U_33
_atom_site_aniso_U_23
_atom_site_aniso_U_13
_atom_site_aniso_U_12
Ir1 0.0538(3) 0.0512(3) 0.0810(3) 0.0429(2) 0.0424(2) 0.0396(2)
F1 0.096(6) 0.200(10) 0.062(5) -0.022(5) 0.007(4) 0.105(7)
F2 0.093(5) 0.069(4) 0.114(5) 0.069(4) 0.075(4) 0.055(4)
O1 0.039(3) 0.039(4) 0.056(4) 0.025(3) 0.025(3) 0.028(3)
O2 0.040(3) 0.046(4) 0.054(4) 0.033(3) 0.031(3) 0.029(3)
O3 0.058(4) 0.043(4) 0.079(5) 0.047(4) 0.047(4) 0.026(3)
O4 0.095(6) 0.065(5) 0.184(10) 0.095(6) 0.082(7) 0.052(5)
N1 0.039(4) 0.039(4) 0.055(5) 0.037(4) 0.031(4) 0.026(4)
N2 0.030(4) 0.037(4) 0.070(6) 0.032(4) 0.027(4) 0.020(4)
N3 0.051(5) 0.054(5) 0.048(5) 0.022(4) 0.013(4) 0.034(4)
N4 0.047(4) 0.049(5) 0.053(5) 0.035(4) 0.031(4) 0.036(4)
N5 0.046(4) 0.058(5) 0.060(5) 0.037(4) 0.039(4) 0.037(4)
N6 0.055(5) 0.051(5) 0.048(5) 0.022(4) 0.028(4) 0.030(4)
N7 0.049(4) 0.036(4) 0.079(5) 0.039(4) 0.039(4) 0.035(3)
C1 0.069(5) 0.063(6) 0.042(5) 0.038(4) 0.042(4) 0.051(5)
C2 0.052(6) 0.130(11) 0.051(7) 0.045(7) 0.033(5) 0.071(7)
C3 0.102(10) 0.153(14) 0.053(7) 0.035(8) 0.034(7) 0.105(11)
C4 0.065(8) 0.123(12) 0.065(8) 0.020(8) 0.013(6) 0.060(8)
C5 0.053(6) 0.069(8) 0.061(7) 0.014(6) 0.013(5) 0.044(6)
C6 0.077(7) 0.063(7) 0.040(6) 0.032(5) 0.036(5) 0.053(6)
C7 0.045(5) 0.052(6) 0.070(7) 0.041(6) 0.035(5) 0.037(5)
C8 0.039(5) 0.020(4) 0.045(5) 0.021(4) 0.022(4) 0.020(4)
C9 0.046(5) 0.035(5) 0.044(5) 0.025(5) 0.022(4) 0.031(5)
C10 0.045(5) 0.039(5) 0.054(6) 0.032(5) 0.029(4) 0.033(4)
C11 0.022(4) 0.022(4) 0.060(6) 0.021(4) 0.017(4) 0.013(4)
C12 0.047(5) 0.035(5) 0.050(6) 0.022(5) 0.016(5) 0.031(5)
C13 0.045(5) 0.048(6) 0.045(5) 0.029(5) 0.017(4) 0.033(5)
C14 0.066(6) 0.050(6) 0.053(6) 0.025(5) 0.030(5) 0.045(6)
C15 0.067(7) 0.071(8) 0.070(8) 0.042(7) 0.032(6) 0.056(7)
C16 0.120(11) 0.091(9) 0.049(7) 0.039(7) 0.048(7) 0.086(9)
C17 0.070(7) 0.061(7) 0.060(7) 0.008(6) 0.006(6) 0.041(6)
C18 0.068(7) 0.051(6) 0.053(6) 0.030(5) 0.026(5) 0.041(6)
C19 0.035(5) 0.042(5) 0.044(6) 0.018(5) 0.013(4) 0.023(4)
C20 0.049(5) 0.034(5) 0.055(6) 0.026(5) 0.020(5) 0.031(5)
C21 0.042(6) 0.053(7) 0.062(7) 0.012(6) 0.003(5) 0.025(5)
C22 0.038(5) 0.057(7) 0.073(7) 0.022(6) 0.014(5) 0.025(5)
C23 0.047(6) 0.057(7) 0.056(7) 0.009(5) 0.010(5) 0.031(5)
C24 0.046(6) 0.052(7) 0.063(7) 0.010(6) 0.015(5) 0.025(5)
C25 0.061(7) 0.062(8) 0.056(7) 0.020(6) 0.014(6) 0.025(6)
C26 0.069(8) 0.066(9) 0.085(9) 0.028(7) 0.020(7) 0.013(7)
C27 0.038(5) 0.024(5) 0.065(6) 0.029(5) 0.035(4) 0.016(4)
C28 0.044(5) 0.041(6) 0.061(6) 0.024(5) 0.037(5) 0.027(5)
C29 0.067(7) 0.049(6) 0.076(7) 0.049(6) 0.056(6) 0.036(6)
C30 0.069(7) 0.045(6) 0.091(8) 0.047(6) 0.052(6) 0.038(6)
C31 0.062(6) 0.040(5) 0.070(7) 0.036(5) 0.053(5) 0.035(5)
C32 0.036(5) 0.040(6) 0.075(7) 0.033(5) 0.027(5) 0.023(5)
C33 0.040(5) 0.040(5) 0.065(6) 0.032(5) 0.034(5) 0.029(5)
C34 0.029(4) 0.039(5) 0.047(5) 0.021(4) 0.022(4) 0.022(4)
C35 0.039(5) 0.049(6) 0.032(5) 0.009(4) 0.014(4) 0.024(5)
C36 0.055(6) 0.058(7) 0.058(6) 0.020(5) 0.024(5) 0.041(6)
C37 0.039(5) 0.044(6) 0.045(6) 0.006(5) 0.014(4) 0.025(5)
C38 0.050(5) 0.049(6) 0.032(5) 0.009(4) 0.016(4) 0.033(5)
C39 0.044(5) 0.046(6) 0.054(6) 0.022(5) 0.026(5) 0.021(5)
C40 0.049(6) 0.070(8) 0.058(7) 0.012(6) 0.026(5) 0.032(6)
C41 0.102(10) 0.103(11) 0.066(8) 0.030(8) 0.047(7) 0.071(9)
C42 0.087(9) 0.145(14) 0.071(9) 0.034(9) 0.049(7) 0.078(10)
C43 0.076(8) 0.101(11) 0.062(8) 0.022(7) 0.040(7) 0.051(8)
C44 0.043(6) 0.067(7) 0.040(6) 0.017(5) 0.020(5) 0.022(5)
C45 0.045(5) 0.043(6) 0.041(5) 0.016(5) 0.024(4) 0.022(5)
C46 0.043(5) 0.039(5) 0.047(6) 0.019(4) 0.022(4) 0.027(5)
C47 0.047(6) 0.062(7) 0.065(7) 0.028(6) 0.030(5) 0.029(6)
C48 0.062(7) 0.055(7) 0.062(7) 0.019(6) 0.016(6) 0.024(6)
C49 0.050(6) 0.048(7) 0.058(7) 0.005(6) -0.003(5) 0.002(6)
C50 0.074(9) 0.060(8) 0.102(10) 0.048(8) 0.018(8) 0.020(7)
C51 0.093(11) 0.080(11) 0.105(12) 0.045(10) -0.011(9) -0.003(9)
C52 0.166(19) 0.099(14) 0.103(13) 0.048(11) -0.005(13) -0.016(13)
C53 0.041(5) 0.040(6) 0.084(8) 0.043(6) 0.037(5) 0.025(5)
C54 0.040(6) 0.050(6) 0.104(9) 0.038(6) 0.037(6) 0.030(5)
C55 0.035(5) 0.047(6) 0.119(10) 0.025(7) 0.032(6) 0.025(5)
C56 0.033(5) 0.042(6) 0.166(13) 0.054(7) 0.059(7) 0.028(5)
C57 0.047(6) 0.054(6) 0.121(9) 0.056(7) 0.059(6) 0.045(6)
C58 0.088(9) 0.062(8) 0.133(11) 0.078(8) 0.088(9) 0.062(8)

loop_
_atom_type_symbol
_atom_type_description
_atom_type_scat_dispersion_real
_atom_type_scat_dispersion_imag
_atom_type_scat_source
C C 0.0033 0.0016 'International Tables Vol C Tables 4.2.6.8 and 6.1.1.4'
H H 0.0000 0.0000 'International Tables Vol C Tables 4.2.6.8 and 6.1.1.4'
F F 0.0171 0.0103 'International Tables Vol C Tables 4.2.6.8 and 6.1.1.4'
Ir Ir -1.4442 7.9887 'International Tables Vol C Tables 4.2.6.8 and 6.1.1.4'
N N 0.0061 0.0033 'International Tables Vol C Tables 4.2.6.8 and 6.1.1.4'
O O 0.0106 0.0060 'International Tables Vol C Tables 4.2.6.8 and 6.1.1.4'

loop_
_geom_angle_atom_site_label_1
_geom_angle_atom_site_label_2
_geom_angle_atom_site_label_3
_geom_angle
_geom_angle_site_symmetry_1
_geom_angle_site_symmetry_3
_geom_angle_publ_flag
N1 Ir1 O3 89.7(2) . . ?
N1 Ir1 N7 96.6(3) . . ?
N1 Ir1 C27 94.7(3) . . ?
N4 Ir1 O3 95.5(3) . . ?
N4 Ir1 N1 172.3(3) . . ?
N4 Ir1 N7 90.0(3) . . ?
N4 Ir1 C27 80.6(3) . . ?
N7 Ir1 O3 77.2(3) . . ?
C1 Ir1 O3 101.1(3) . . ?
C1 Ir1 N1 80.0(3) . . ?
C1 Ir1 N4 93.4(3) . . ?
C1 Ir1 N7 176.3(3) . . ?
C1 Ir1 C27 84.6(4) . . ?
C27 Ir1 O3 173.3(3) . . ?
C27 Ir1 N7 97.4(3) . . ?
C7 O1 C8 103.9(7) . . ?
C33 O2 C34 102.1(6) . . ?
C58 O3 Ir1 118.1(6) . . ?
N2 N1 Ir1 137.2(5) . . ?
C7 N1 Ir1 114.2(6) . . ?
C7 N1 N2 108.5(7) . . ?
C8 N2 N1 106.1(7) . . ?
C18 N3 C19 106.6(8) . . ?
C18 N3 C21 128.5(9) . . ?
C19 N3 C21 123.6(8) . . ?
N5 N4 Ir1 139.2(5) . . ?
C33 N4 Ir1 114.3(5) . . ?
C33 N4 N5 106.5(6) . . ?
C34 N5 N4 106.3(7) . . ?
C44 N6 C45 108.0(8) . . ?
C44 N6 C47 127.4(8) . . ?
C45 N6 C47 124.2(7) . . ?
C53 N7 Ir1 127.9(6) . . ?
C53 N7 C57 117.4(9) . . ?
C57 N7 Ir1 114.7(7) . . ?
C2 C1 Ir1 130.4(6) . . ?
C2 C1 C6 112.7(9) . . ?
C6 C1 Ir1 116.7(7) . . ?
C1 C2 H2 117.7 . . ?
C1 C2 C3 124.6(9) . . ?
C3 C2 H2 117.7 . . ?
F1 C3 C2 122.9(9) . . ?
F1 C3 C4 116.2(12) . . ?
C2 C3 C4 120.8(12) . . ?
C3 C4 H4 120.9 . . ?
C3 C4 C5 118.2(12) . . ?
C5 C4 H4 120.9 . . ?
C4 C5 H5 120.9 . . ?
C6 C5 C4 118.2(9) . . ?
C6 C5 H5 120.9 . . ?
C5 C6 C1 125.4(9) . . ?
C5 C6 C7 126.0(8) . . ?
C7 C6 C1 108.6(9) . . ?
O1 C7 C6 129.6(9) . . ?
N1 C7 O1 110.1(9) . . ?
N1 C7 C6 120.3(8) . . ?
O1 C8 C9 118.7(7) . . ?
N2 C8 O1 111.4(7) . . ?
N2 C8 C9 129.9(9) . . ?
C10 C9 C8 122.4(8) . . ?
C20 C9 C8 117.0(7) . . ?
C20 C9 C10 120.6(8) . . ?
C9 C10 H10 119.0 . . ?
C11 C10 C9 121.9(9) . . ?
C11 C10 H10 119.0 . . ?
C10 C11 H11 120.4 . . ?
C10 C11 C12 119.1(7) . . ?
C12 C11 H11 120.4 . . ?
C11 C12 C13 133.7(8) . . ?
C11 C12 C19 118.6(8) . . ?
C19 C12 C13 107.7(8) . . ?
C14 C13 C12 133.9(9) . . ?
C18 C13 C12 107.0(7) . . ?
C18 C13 C14 119.1(9) . . ?
C13 C14 H14 120.4 . . ?
C15 C14 C13 119.3(10) . . ?
C15 C14 H14 120.4 . . ?
C14 C15 H15 118.9 . . ?
C14 C15 C16 122.2(9) . . ?
C16 C15 H15 118.9 . . ?
C15 C16 H16 119.3 . . ?
C15 C16 C17 121.4(10) . . ?
C17 C16 H16 119.3 . . ?
C16 C17 H17 123.2 . . ?
C16 C17 C18 113.6(10) . . ?
C18 C17 H17 123.2 . . ?
N3 C18 C17 125.6(10) . . ?
C13 C18 N3 110.0(9) . . ?
C13 C18 C17 124.4(9) . . ?
C12 C19 N3 108.7(8) . . ?
C20 C19 N3 127.5(8) . . ?
C20 C19 C12 123.7(9) . . ?
C9 C20 H20 122.0 . . ?
C19 C20 C9 116.0(8) . . ?
C19 C20 H20 122.0 . . ?
N3 C21 H21A 108.9 . . ?
N3 C21 H21B 108.9 . . ?
N3 C21 C22 113.2(8) . . ?
H21A C21 H21B 107.8 . . ?
C22 C21 H21A 108.9 . . ?
C22 C21 H21B 108.9 . . ?
C21 C22 H22A 108.8 . . ?
C21 C22 H22B 108.8 . . ?
C21 C22 C23 113.9(9) . . ?
H22A C22 H22B 107.7 . . ?
C23 C22 H22A 108.8 . . ?
C23 C22 H22B 108.8 . . ?
C22 C23 H23A 109.0 . . ?
C22 C23 H23B 109.0 . . ?
H23A C23 H23B 107.8 . . ?
C24 C23 C22 113.1(8) . . ?
C24 C23 H23A 109.0 . . ?
C24 C23 H23B 109.0 . . ?
C23 C24 H24A 108.7 . . ?
C23 C24 H24B 108.7 . . ?
H24A C24 H24B 107.6 . . ?
C25 C24 C23 114.4(9) . . ?
C25 C24 H24A 108.7 . . ?
C25 C24 H24B 108.7 . . ?
C24 C25 H25A 109.0 . . ?
C24 C25 H25B 109.0 . . ?
C24 C25 C26 112.9(10) . . ?
H25A C25 H25B 107.8 . . ?
C26 C25 H25A 109.0 . . ?
C26 C25 H25B 109.0 . . ?
C25 C26 H26A 109.5 . . ?
C25 C26 H26B 109.5 . . ?
C25 C26 H26C 109.5 . . ?
H26A C26 H26B 109.5 . . ?
H26A C26 H26C 109.5 . . ?
H26B C26 H26C 109.5 . . ?
C28 C27 Ir1 127.2(6) . . ?
C28 C27 C32 118.0(7) . . ?
C32 C27 Ir1 114.6(6) . . ?
C27 C28 H28 120.7 . . ?
C27 C28 C29 118.6(8) . . ?
C29 C28 H28 120.7 . . ?
F2 C29 C28 119.0(8) . . ?
F2 C29 C30 117.1(8) . . ?
C30 C29 C28 123.9(8) . . ?
C29 C30 H30 121.0 . . ?
C29 C30 C31 118.0(8) . . ?
C31 C30 H30 121.0 . . ?
C30 C31 H31 120.7 . . ?
C30 C31 C32 118.6(8) . . ?
C32 C31 H31 120.7 . . ?
C27 C32 C33 111.6(7) . . ?
C31 C32 C27 122.9(8) . . ?
C31 C32 C33 125.5(8) . . ?
O2 C33 C32 129.3(7) . . ?
N4 C33 O2 111.7(7) . . ?
N4 C33 C32 118.9(7) . . ?
O2 C34 C35 116.1(7) . . ?
N5 C34 O2 113.3(7) . . ?
N5 C34 C35 130.6(8) . . ?
C36 C35 C34 121.3(8) . . ?
C46 C35 C34 117.3(8) . . ?
C46 C35 C36 121.0(8) . . ?
C35 C36 H36 120.0 . . ?
C37 C36 C35 120.0(9) . . ?
C37 C36 H36 120.0 . . ?
C36 C37 H37 119.6 . . ?
C38 C37 C36 120.8(9) . . ?
C38 C37 H37 119.6 . . ?
C37 C38 C39 134.8(8) . . ?
C37 C38 C45 118.7(8) . . ?
C45 C38 C39 106.4(8) . . ?
C40 C39 C38 133.3(9) . . ?
C40 C39 C44 120.9(9) . . ?
C44 C39 C38 105.8(8) . . ?
C39 C40 H40 120.3 . . ?
C41 C40 C39 119.3(11) . . ?
C41 C40 H40 120.3 . . ?
C40 C41 H41 119.6 . . ?
C40 C41 C42 120.9(11) . . ?
C42 C41 H41 119.6 . . ?
C41 C42 H42 119.3 . . ?
C41 C42 C43 121.5(11) . . ?
C43 C42 H42 119.3 . . ?
C42 C43 H43 122.1 . . ?
C44 C43 C42 115.7(12) . . ?
C44 C43 H43 122.1 . . ?
N6 C44 C39 111.0(8) . . ?
N6 C44 C43 127.4(10) . . ?
C43 C44 C39 121.6(10) . . ?
N6 C45 C38 108.9(7) . . ?
N6 C45 C46 130.0(8) . . ?
C46 C45 C38 121.1(8) . . ?
C35 C46 C45 118.2(8) . . ?
C35 C46 H46 120.9 . . ?
C45 C46 H46 120.9 . . ?
N6 C47 H47A 109.2 . . ?
N6 C47 H47B 109.2 . . ?
N6 C47 C48 111.9(9) . . ?
H47A C47 H47B 107.9 . . ?
C48 C47 H47A 109.2 . . ?
C48 C47 H47B 109.2 . . ?
C47 C48 H48A 108.4 . . ?
C47 C48 H48B 108.4 . . ?
H48A C48 H48B 107.5 . . ?
C49 C48 C47 115.5(9) . . ?
C49 C48 H48A 108.4 . . ?
C49 C48 H48B 108.4 . . ?
C48 C49 H49A 108.4 . . ?
C48 C49 H49B 108.4 . . ?
C48 C49 C50 115.4(11) . . ?
H49A C49 H49B 107.5 . . ?
C50 C49 H49A 108.4 . . ?
C50 C49 H49B 108.4 . . ?
C49 C50 H50A 108.2 . . ?
C49 C50 H50B 108.2 . . ?
H50A C50 H50B 107.3 . . ?
C51 C50 C49 116.5(13) . . ?
C51 C50 H50A 108.2 . . ?
C51 C50 H50B 108.2 . . ?
C50 C51 H51A 109.4 . . ?
C50 C51 H51B 109.4 . . ?
C50 C51 C52 111.1(16) . . ?
H51A C51 H51B 108.0 . . ?
C52 C51 H51A 109.4 . . ?
C52 C51 H51B 109.4 . . ?
C51 C52 H52A 109.5 . . ?
C51 C52 H52B 109.5 . . ?
C51 C52 H52C 109.5 . . ?
H52A C52 H52B 109.5 . . ?
H52A C52 H52C 109.5 . . ?
H52B C52 H52C 109.5 . . ?
N7 C53 H53 118.6 . . ?
N7 C53 C54 122.7(8) . . ?
C54 C53 H53 118.6 . . ?
C53 C54 H54 119.9 . . ?
C53 C54 C55 120.3(10) . . ?
C55 C54 H54 119.9 . . ?
C54 C55 H55 121.3 . . ?
C56 C55 C54 117.4(10) . . ?
C56 C55 H55 121.3 . . ?
C55 C56 H56 120.2 . . ?
C55 C56 C57 119.6(9) . . ?
C57 C56 H56 120.2 . . ?
N7 C57 C56 122.6(10) . . ?
N7 C57 C58 113.6(9) . . ?
C56 C57 C58 123.7(9) . . ?
O3 C58 O4 129.7(12) . . ?
O3 C58 C57 116.0(8) . . ?
O4 C58 C57 114.2(12) . . ?

loop_
_geom_bond_atom_site_label_1
_geom_bond_atom_site_label_2
_geom_bond_distance
_geom_bond_site_symmetry_2
_geom_bond_publ_flag
Ir1 O3 2.138(6) . ?
Ir1 N1 2.026(7) . ?
Ir1 N4 2.017(7) . ?
Ir1 N7 2.123(8) . ?
Ir1 C1 2.001(11) . ?
Ir1 C27 2.057(8) . ?
F1 C3 1.359(15) . ?
F2 C29 1.370(10) . ?
O1 C7 1.357(10) . ?
O1 C8 1.408(10) . ?
O2 C33 1.345(9) . ?
O2 C34 1.410(9) . ?
O3 C58 1.262(15) . ?
O4 C58 1.271(12) . ?
N1 N2 1.391(10) . ?
N1 C7 1.338(11) . ?
N2 C8 1.309(10) . ?
N3 C18 1.419(12) . ?
N3 C19 1.432(12) . ?
N3 C21 1.482(12) . ?
N4 N5 1.402(9) . ?
N4 C33 1.343(10) . ?
N5 C34 1.271(11) . ?
N6 C44 1.385(12) . ?
N6 C45 1.389(11) . ?
N6 C47 1.470(12) . ?
N7 C53 1.349(11) . ?
N7 C57 1.398(11) . ?
C1 C2 1.383(14) . ?
C1 C6 1.456(12) . ?
C2 H2 0.9500 . ?
C2 C3 1.387(17) . ?
C3 C4 1.410(15) . ?
C4 H4 0.9500 . ?
C4 C5 1.423(16) . ?
C5 H5 0.9500 . ?
C5 C6 1.380(14) . ?
C6 C7 1.437(14) . ?
C8 C9 1.455(11) . ?
C9 C10 1.413(11) . ?
C9 C20 1.411(13) . ?
C10 H10 0.9500 . ?
C10 C11 1.369(11) . ?
C11 H11 0.9500 . ?
C11 C12 1.396(12) . ?
C12 C13 1.445(12) . ?
C12 C19 1.416(11) . ?
C13 C14 1.420(12) . ?
C13 C18 1.407(14) . ?
C14 H14 0.9500 . ?
C14 C15 1.371(14) . ?
C15 H15 0.9500 . ?
C15 C16 1.430(16) . ?
C16 H16 0.9500 . ?
C16 C17 1.446(14) . ?
C17 H17 0.9500 . ?
C17 C18 1.449(15) . ?
C19 C20 1.390(12) . ?
C20 H20 0.9500 . ?
C21 H21A 0.9900 . ?
C21 H21B 0.9900 . ?
C21 C22 1.519(14) . ?
C22 H22A 0.9900 . ?
C22 H22B 0.9900 . ?
C22 C23 1.559(13) . ?
C23 H23A 0.9900 . ?
C23 H23B 0.9900 . ?
C23 C24 1.529(14) . ?
C24 H24A 0.9900 . ?
C24 H24B 0.9900 . ?
C24 C25 1.510(14) . ?
C25 H25A 0.9900 . ?
C25 H25B 0.9900 . ?
C25 C26 1.534(15) . ?
C26 H26A 0.9800 . ?
C26 H26B 0.9800 . ?
C26 H26C 0.9800 . ?
C27 C28 1.376(11) . ?
C27 C32 1.403(12) . ?
C28 H28 0.9500 . ?
C28 C29 1.387(12) . ?
C29 C30 1.381(13) . ?
C30 H30 0.9500 . ?
C30 C31 1.387(12) . ?
C31 H31 0.9500 . ?
C31 C32 1.390(12) . ?
C32 C33 1.465(12) . ?
C34 C35 1.462(11) . ?
C35 C36 1.408(12) . ?
C35 C46 1.406(12) . ?
C36 H36 0.9500 . ?
C36 C37 1.398(12) . ?
C37 H37 0.9500 . ?
C37 C38 1.390(13) . ?
C38 C39 1.457(12) . ?
C38 C45 1.435(12) . ?
C39 C40 1.393(13) . ?
C39 C44 1.402(14) . ?
C40 H40 0.9500 . ?
C40 C41 1.352(15) . ?
C41 H41 0.9500 . ?
C41 C42 1.411(18) . ?
C42 H42 0.9500 . ?
C42 C43 1.432(16) . ?
C43 H43 0.9500 . ?
C43 C44 1.400(14) . ?
C45 C46 1.410(11) . ?
C46 H46 0.9500 . ?
C47 H47A 0.9900 . ?
C47 H47B 0.9900 . ?
C47 C48 1.551(15) . ?
C48 H48A 0.9900 . ?
C48 H48B 0.9900 . ?
C48 C49 1.472(15) . ?
C49 H49A 0.9900 . ?
C49 H49B 0.9900 . ?
C49 C50 1.519(16) . ?
C50 H50A 0.9900 . ?
C50 H50B 0.9900 . ?
C50 C51 1.487(19) . ?
C51 H51A 0.9900 . ?
C51 H51B 0.9900 . ?
C51 C52 1.59(2) . ?
C52 H52A 0.9800 . ?
C52 H52B 0.9800 . ?
C52 H52C 0.9800 . ?
C53 H53 0.9500 . ?
C53 C54 1.371(14) . ?
C54 H54 0.9500 . ?
C54 C55 1.448(14) . ?
C55 H55 0.9500 . ?
C55 C56 1.376(16) . ?
C56 H56 0.9500 . ?
C56 C57 1.400(16) . ?
C57 C58 1.539(16) . ?

loop_
_geom_torsion_atom_site_label_1
_geom_torsion_atom_site_label_2
_geom_torsion_atom_site_label_3
_geom_torsion_atom_site_label_4
_geom_torsion
_geom_torsion_site_symmetry_1
_geom_torsion_site_symmetry_2
_geom_torsion_site_symmetry_3
_geom_torsion_site_symmetry_4
_geom_torsion_publ_flag
Ir1 O3 C58 O4 -179.4(9) . . . . ?
Ir1 O3 C58 C57 4.0(11) . . . . ?
Ir1 N1 N2 C8 -176.8(5) . . . . ?
Ir1 N1 C7 O1 178.0(5) . . . . ?
Ir1 N1 C7 C6 -3.2(10) . . . . ?
Ir1 N4 N5 C34 -177.6(8) . . . . ?
Ir1 N4 C33 O2 178.5(6) . . . . ?
Ir1 N4 C33 C32 0.2(11) . . . . ?
Ir1 N7 C53 C54 -178.2(7) . . . . ?
Ir1 N7 C57 C56 177.5(7) . . . . ?
Ir1 N7 C57 C58 -4.9(9) . . . . ?
Ir1 C1 C2 C3 -171.6(9) . . . . ?
Ir1 C1 C6 C5 174.6(8) . . . . ?
Ir1 C1 C6 C7 -4.4(9) . . . . ?
Ir1 C27 C28 C29 177.1(8) . . . . ?
Ir1 C27 C32 C31 -178.7(8) . . . . ?
Ir1 C27 C32 C33 1.3(11) . . . . ?
F1 C3 C4 C5 -179.1(11) . . . . ?
F2 C29 C30 C31 -178.5(10) . . . . ?
O1 C8 C9 C10 4.2(11) . . . . ?
O1 C8 C9 C20 -177.0(6) . . . . ?
O2 C34 C35 C36 9.5(13) . . . . ?
O2 C34 C35 C46 -178.0(8) . . . . ?
N1 N2 C8 O1 1.1(8) . . . . ?
N1 N2 C8 C9 -179.4(7) . . . . ?
N2 N1 C7 O1 1.6(8) . . . . ?
N2 N1 C7 C6 -179.5(7) . . . . ?
N2 C8 C9 C10 -175.3(8) . . . . ?
N2 C8 C9 C20 3.5(12) . . . . ?
N3 C19 C20 C9 176.6(8) . . . . ?
N3 C21 C22 C23 -63.9(12) . . . . ?
N4 N5 C34 O2 -1.5(11) . . . . ?
N4 N5 C34 C35 177.8(9) . . . . ?
N5 N4 C33 O2 -0.6(11) . . . . ?
N5 N4 C33 C32 -179.0(8) . . . . ?
N5 C34 C35 C36 -169.8(10) . . . . ?
N5 C34 C35 C46 2.7(15) . . . . ?
N6 C45 C46 C35 179.8(10) . . . . ?
N6 C47 C48 C49 -67.3(12) . . . . ?
N7 C53 C54 C55 1.1(14) . . . . ?
N7 C57 C58 O3 0.7(12) . . . . ?
N7 C57 C58 O4 -176.4(8) . . . . ?
C1 C2 C3 F1 178.1(11) . . . . ?
C1 C2 C3 C4 -4(2) . . . . ?
C1 C6 C7 O1 -176.5(8) . . . . ?
C1 C6 C7 N1 4.9(11) . . . . ?
C2 C1 C6 C5 -0.6(14) . . . . ?
C2 C1 C6 C7 -179.6(8) . . . . ?
C2 C3 C4 C5 3(2) . . . . ?
C3 C4 C5 C6 -0.9(18) . . . . ?
C4 C5 C6 C1 -0.2(16) . . . . ?
C4 C5 C6 C7 178.6(10) . . . . ?
C5 C6 C7 O1 4.5(15) . . . . ?
C5 C6 C7 N1 -174.1(9) . . . . ?
C6 C1 C2 C3 2.9(15) . . . . ?
C7 O1 C8 N2 -0.2(8) . . . . ?
C7 O1 C8 C9 -179.8(6) . . . . ?
C7 N1 N2 C8 -1.7(8) . . . . ?
C8 O1 C7 N1 -0.9(8) . . . . ?
C8 O1 C7 C6 -179.6(8) . . . . ?
C8 C9 C10 C11 -179.2(7) . . . . ?
C8 C9 C20 C19 -178.9(7) . . . . ?
C9 C10 C11 C12 -1.7(11) . . . . ?
C10 C9 C20 C19 -0.1(11) . . . . ?
C10 C11 C12 C13 -176.7(8) . . . . ?
C10 C11 C12 C19 -0.6(11) . . . . ?
C11 C12 C13 C14 -3.7(16) . . . . ?
C11 C12 C13 C18 175.1(9) . . . . ?
C11 C12 C19 N3 -176.3(7) . . . . ?
C11 C12 C19 C20 2.7(12) . . . . ?
C12 C13 C14 C15 179.2(9) . . . . ?
C12 C13 C18 N3 1.4(9) . . . . ?
C12 C13 C18 C17 -179.3(9) . . . . ?
C12 C19 C20 C9 -2.2(12) . . . . ?
C13 C12 C19 N3 0.7(9) . . . . ?
C13 C12 C19 C20 179.6(8) . . . . ?
C13 C14 C15 C16 -0.1(14) . . . . ?
C14 C13 C18 N3 -179.6(7) . . . . ?
C14 C13 C18 C17 -0.3(13) . . . . ?
C14 C15 C16 C17 -0.6(15) . . . . ?
C15 C16 C17 C18 0.8(15) . . . . ?
C16 C17 C18 N3 178.9(9) . . . . ?
C16 C17 C18 C13 -0.3(14) . . . . ?
C18 N3 C19 C12 0.2(9) . . . . ?
C18 N3 C19 C20 -178.8(8) . . . . ?
C18 N3 C21 C22 95.8(12) . . . . ?
C18 C13 C14 C15 0.5(13) . . . . ?
C19 N3 C18 C13 -1.0(10) . . . . ?
C19 N3 C18 C17 179.7(9) . . . . ?
C19 N3 C21 C22 -69.3(12) . . . . ?
C19 C12 C13 C14 180.0(9) . . . . ?
C19 C12 C13 C18 -1.2(9) . . . . ?
C20 C9 C10 C11 2.1(11) . . . . ?
C21 N3 C18 C13 -168.0(8) . . . . ?
C21 N3 C18 C17 12.7(15) . . . . ?
C21 N3 C19 C12 168.0(8) . . . . ?
C21 N3 C19 C20 -10.9(14) . . . . ?
C21 C22 C23 C24 -179.6(9) . . . . ?
C22 C23 C24 C25 -178.0(9) . . . . ?
C23 C24 C25 C26 180.0(9) . . . . ?
C27 C28 C29 F2 179.0(9) . . . . ?
C27 C28 C29 C30 -0.9(17) . . . . ?
C27 C32 C33 O2 -179.0(9) . . . . ?
C27 C32 C33 N4 -1.0(13) . . . . ?
C28 C27 C32 C31 -2.5(16) . . . . ?
C28 C27 C32 C33 177.6(9) . . . . ?
C28 C29 C30 C31 1.4(18) . . . . ?
C29 C30 C31 C32 -2.4(17) . . . . ?
C30 C31 C32 C27 3.0(16) . . . . ?
C30 C31 C32 C33 -177.0(10) . . . . ?
C31 C32 C33 O2 1.0(17) . . . . ?
C31 C32 C33 N4 179.1(10) . . . . ?
C32 C27 C28 C29 1.3(15) . . . . ?
C33 O2 C34 N5 1.1(10) . . . . ?
C33 O2 C34 C35 -178.3(8) . . . . ?
C33 N4 N5 C34 1.3(10) . . . . ?
C34 O2 C33 N4 -0.2(10) . . . . ?
C34 O2 C33 C32 177.9(10) . . . . ?
C34 C35 C36 C37 172.6(9) . . . . ?
C34 C35 C46 C45 -173.0(8) . . . . ?
C35 C36 C37 C38 -2.7(15) . . . . ?
C36 C35 C46 C45 -0.5(14) . . . . ?
C36 C37 C38 C39 -179.2(11) . . . . ?
C36 C37 C38 C45 5.0(14) . . . . ?
C37 C38 C39 C40 3(2) . . . . ?
C37 C38 C39 C44 -176.3(11) . . . . ?
C37 C38 C45 N6 177.4(8) . . . . ?
C37 C38 C45 C46 -5.1(14) . . . . ?
C38 C39 C40 C41 -179.7(12) . . . . ?
C38 C39 C44 N6 -0.3(12) . . . . ?
C38 C39 C44 C43 179.4(10) . . . . ?
C38 C45 C46 C35 2.8(14) . . . . ?
C39 C38 C45 N6 0.4(11) . . . . ?
C39 C38 C45 C46 178.0(9) . . . . ?
C39 C40 C41 C42 1(2) . . . . ?
C40 C39 C44 N6 -179.4(9) . . . . ?
C40 C39 C44 C43 0.3(17) . . . . ?
C40 C41 C42 C43 0(2) . . . . ?
C41 C42 C43 C44 0(2) . . . . ?
C42 C43 C44 N6 179.9(11) . . . . ?
C42 C43 C44 C39 0.2(18) . . . . ?
C44 N6 C45 C38 -0.6(11) . . . . ?
C44 N6 C45 C46 -177.9(10) . . . . ?
C44 N6 C47 C48 101.6(12) . . . . ?
C44 C39 C40 C41 -0.9(17) . . . . ?
C45 N6 C44 C39 0.6(12) . . . . ?
C45 N6 C44 C43 -179.1(11) . . . . ?
C45 N6 C47 C48 -86.6(12) . . . . ?
C45 C38 C39 C40 178.8(11) . . . . ?
C45 C38 C39 C44 -0.1(11) . . . . ?
C46 C35 C36 C37 0.4(15) . . . . ?
C47 N6 C44 C39 173.5(10) . . . . ?
C47 N6 C44 C43 -6.2(18) . . . . ?
C47 N6 C45 C38 -173.8(9) . . . . ?
C47 N6 C45 C46 9.0(17) . . . . ?
C47 C48 C49 C50 174.8(9) . . . . ?
C48 C49 C50 C51 -176.6(11) . . . . ?
C49 C50 C51 C52 178.6(11) . . . . ?
C53 N7 C57 C56 -1.2(13) . . . . ?
C53 N7 C57 C58 176.4(8) . . . . ?
C53 C54 C55 C56 -1.7(15) . . . . ?
C54 C55 C56 C57 0.8(15) . . . . ?
C55 C56 C57 N7 0.6(14) . . . . ?
C55 C56 C57 C58 -176.7(9) . . . . ?
C56 C57 C58 O3 178.2(9) . . . . ?
C56 C57 C58 O4 1.1(14) . . . . ?
C57 N7 C53 C54 0.3(13) . . . . ?

loop_
_smtbx_masks_void_nr
_smtbx_masks_void_average_x
_smtbx_masks_void_average_y
_smtbx_masks_void_average_z
_smtbx_masks_void_volume
_smtbx_masks_void_count_electrons
_smtbx_masks_void_content
1 -0.500 0.000 0.500 1015.3 265.4 ?
